data_2242288
loop_
_publ_author_name
'Corfield, Peter W. R.'
'Kershaw, Richard A.'

_publ_section_title
;
 Crystal structures of two bicyclo[5.1.0]octanes: potassium
 <i>trans</i>-bicyclo[5.1.0]octane-4-carboxylate monohydrate and
 <i>cis</i>-bicyclo[5.1.0]octan-4-yl 4-bromobenzenesulfonate
;
_journal_issue 9
_journal_name_full 'Acta Crystallographica Section E'
_journal_page_first 1357
_journal_page_last 1362
_journal_paper_doi 10.1107/S2056989017011756
_journal_volume 73
_journal_year 2017
_chemical_formula_iupac 'C14 H17 Br O3 S'
_chemical_formula_moiety 'C14 H17 Br O3 S'
_chemical_formula_sum 'C14 H17 Br O3 S'
_chemical_formula_weight 345.24
_chemical_name_systematic
;
<i>cis</i>-Bicyclo[5.1.0]octan-4-yl 4-bromobenzenesulfonate
;
_space_group_crystal_system monoclinic
_space_group_IT_number 14
_space_group_name_Hall '-P 2ybc'
_space_group_name_H-M_alt 'P 1 21/c 1'
_symmetry_space_group_name_Hall '-P 2ybc'
_symmetry_space_group_name_H-M 'P 1 21/c 1'
_atom_sites_solution_hydrogens geom
_atom_sites_solution_primary heavy
_atom_sites_solution_secondary vecmap
_audit_creation_method SHELXL-2014/7
_cell_angle_alpha 90
_cell_angle_beta 95.740(10)
_cell_angle_gamma 90
_cell_formula_units_Z 4
_cell_length_a 12.8290(10)
_cell_length_b 9.7590(10)
_cell_length_c 11.730(2)
_cell_measurement_reflns_used 16
_cell_measurement_temperature 297(2)
_cell_measurement_theta_min 30.0
_cell_volume 1461.2(3)
_computing_cell_refinement
;
Corfield (1972)
;
_computing_data_collection
;
Corfield (1972)
;
_computing_data_reduction
;
Data reduction followed procedures in Corfield <i>et al.</i> (1973),
with <i>P</i> = 0.06
;
_computing_molecular_graphics
;
ORTEPIII (Burnett & Johnson, 1996)
;
_computing_publication_material
;
SHELXL2014 (Sheldrick, 2015)
;
_computing_structure_refinement
;
SHELXL2014 (Sheldrick, 2015)
;
_computing_structure_solution
;
local superposition program (Corfield, 1972)
;
_diffrn_ambient_temperature 297(2)
_diffrn_measured_fraction_theta_full 0.999
_diffrn_measured_fraction_theta_max 0.999
_diffrn_measurement_device_type 'Picker four-circle'
_diffrn_measurement_method '\q/2\q scans'
_diffrn_radiation_monochromator 'oriented graphite 200 reflection'
_diffrn_radiation_type CuK\a
_diffrn_radiation_wavelength 1.5418
_diffrn_reflns_av_R_equivalents 0.02
_diffrn_reflns_limit_h_max 14
_diffrn_reflns_limit_h_min 0
_diffrn_reflns_limit_k_max 11
_diffrn_reflns_limit_k_min 0
_diffrn_reflns_limit_l_max 13
_diffrn_reflns_limit_l_min -13
_diffrn_reflns_number 2447
_diffrn_reflns_theta_full 63.4
_diffrn_reflns_theta_max 63.4
_diffrn_reflns_theta_min 3.459
_diffrn_standards_decay_% 2.4(8)
_diffrn_standards_interval_count 100
_diffrn_standards_number 3
_exptl_absorpt_coefficient_mu 5.188
_exptl_absorpt_correction_T_max 0.456
_exptl_absorpt_correction_T_min 0.267
_exptl_absorpt_correction_type gaussian
_exptl_absorpt_process_details
;
Busing & Levy (1957)
;
_exptl_crystal_colour colourless
_exptl_crystal_density_diffrn 1.569
_exptl_crystal_density_meas 1.566
_exptl_crystal_density_method ' density gradient column made from potassium tartrate and iodide solutions'
_exptl_crystal_description block
_exptl_crystal_F_000 704
_exptl_crystal_size_max 0.29
_exptl_crystal_size_mid 0.24
_exptl_crystal_size_min 0.18
_refine_diff_density_max 0.342
_refine_diff_density_min -0.313
_refine_ls_extinction_coef 0.0062(4)
_refine_ls_extinction_expression Fc^*^=kFc[1+0.001xFc^2^\l^3^/sin(2\q)]^-1/4^
_refine_ls_extinction_method
;
SHELXL2014 (Sheldrick, 2015)
;
_refine_ls_goodness_of_fit_ref 1.080
_refine_ls_hydrogen_treatment constr
_refine_ls_matrix_type full
_refine_ls_number_parameters 173
_refine_ls_number_reflns 2381
_refine_ls_number_restraints 0
_refine_ls_restrained_S_all 1.080
_refine_ls_R_factor_all 0.0309
_refine_ls_R_factor_gt 0.0274
_refine_ls_shift/su_max 0.003
_refine_ls_shift/su_mean 0.000
_refine_ls_structure_factor_coef Fsqd
_refine_ls_weighting_details 'w=1/[\s^2^(Fo^2^)+0.4300P] where P=(Fo^2^+2Fc^2^)/3'
_refine_ls_weighting_scheme calc
_refine_ls_wR_factor_gt 0.0887
_refine_ls_wR_factor_ref 0.0905
_reflns_number_gt 2154
_reflns_number_total 2381
_reflns_threshold_expression 'I > 2\s(I)'
_cod_data_source_file pk2603sup1.cif
_cod_data_source_block II
_cod_database_code 2242288
_shelx_space_group_comment
;
The symmetry employed for this shelxl refinement is uniquely defined
by the following loop, which should always be used as a source of
symmetry information in preference to the above space-group names.
They are only intended as comments.
;

loop_
_space_group_symop_operation_xyz
'x, y, z'
'-x, y+1/2, -z+1/2'
'-x, -y, -z'
'x, -y-1/2, z-1/2'

loop_
_atom_site_type_symbol
_atom_site_label
_atom_site_fract_x
_atom_site_fract_y
_atom_site_fract_z
_atom_site_U_iso_or_equiv
_atom_site_adp_type
_atom_site_calc_flag
_atom_site_occupancy
Br Br 1.00989(3) 0.32885(3) -0.39343(3) 0.06640(18) Uani d 1
S S 0.74088(5) 0.62673(6) -0.03759(5) 0.04479(19) Uani d 1
O O1 0.69615(16) 0.50385(19) 0.02540(14) 0.0595(5) Uani d 1
O O2 0.81339(16) 0.70034(19) 0.03968(16) 0.0591(5) Uani d 1
O O3 0.65795(18) 0.7021(2) -0.09750(19) 0.0727(6) Uani d 1
C C1 0.5504(3) 0.3765(3) 0.3453(3) 0.0671(8) Uani d 1
H H1 0.5006 0.3017 0.3269 0.081 Uiso calc 1
C C2 0.5300(2) 0.5028(3) 0.2761(2) 0.0524(6) Uani d 1
H H2A 0.5671 0.5788 0.3149 0.068 Uiso calc 1
H H2B 0.4557 0.5234 0.2708 0.068 Uiso calc 1
C C3 0.5639(2) 0.4901(3) 0.1548(2) 0.0503(6) Uani d 1
H H3A 0.5464 0.3991 0.1256 0.065 Uiso calc 1
H H3B 0.5248 0.5557 0.1052 0.065 Uiso calc 1
C C4 0.6796(2) 0.5145(3) 0.15002(19) 0.0463(6) Uani d 1
H H4 0.6967 0.6078 0.1767 0.056 Uiso calc 1
C C5 0.7557(2) 0.4164(4) 0.2114(2) 0.0646(8) Uani d 1
H H5A 0.8262 0.4406 0.1958 0.084 Uiso calc 1
H H5B 0.7412 0.3246 0.1822 0.084 Uiso calc 1
C C6 0.7495(3) 0.4170(4) 0.3420(3) 0.0730(9) Uani d 1
H H6A 0.8149 0.3823 0.3797 0.095 Uiso calc 1
H H6B 0.7413 0.5107 0.3671 0.095 Uiso calc 1
C C7 0.6607(3) 0.3324(3) 0.3782(3) 0.0782(10) Uani d 1
H H7 0.6722 0.2331 0.3777 0.094 Uiso calc 1
C C8 0.5957(4) 0.3823(4) 0.4680(3) 0.0919(12) Uani d 1
H H8A 0.6119 0.4718 0.5012 0.120 Uiso calc 1
H H8B 0.5715 0.3154 0.5205 0.120 Uiso calc 1
C C11 0.80882(18) 0.5379(2) -0.13726(19) 0.0399(5) Uani d 1
C C12 0.7890(2) 0.5658(3) -0.2526(2) 0.0506(6) Uani d 1
H H12 0.7356 0.6259 -0.2787 0.061 Uiso calc 1
C C13 0.8491(2) 0.5039(3) -0.3287(2) 0.0544(7) Uani d 1
H H13 0.8372 0.5233 -0.4066 0.065 Uiso calc 1
C C14 0.92621(19) 0.4138(3) -0.2898(2) 0.0452(5) Uani d 1
C C15 0.9459(2) 0.3837(3) -0.1741(2) 0.0540(6) Uani d 1
H H15 0.9985 0.3223 -0.1485 0.065 Uiso calc 1
C C16 0.8865(2) 0.4463(3) -0.0981(2) 0.0504(6) Uani d 1
H H16 0.8984 0.4270 -0.0202 0.060 Uiso calc 1

loop_
_atom_site_aniso_label
_atom_site_aniso_U_11
_atom_site_aniso_U_22
_atom_site_aniso_U_33
_atom_site_aniso_U_12
_atom_site_aniso_U_13
_atom_site_aniso_U_23
Br 0.0708(3) 0.0710(3) 0.0602(2) 0.00970(14) 0.02049(16) -0.01377(14)
S 0.0477(3) 0.0424(3) 0.0456(3) -0.0021(2) 0.0114(3) -0.0016(2)
O1 0.0852(14) 0.0547(11) 0.0426(9) -0.0235(10) 0.0260(9) -0.0096(8)
O2 0.0678(12) 0.0560(11) 0.0553(11) -0.0186(9) 0.0149(9) -0.0152(9)
O3 0.0680(13) 0.0787(14) 0.0725(13) 0.0296(11) 0.0124(11) 0.0048(11)
C1 0.087(2) 0.0559(16) 0.0618(17) -0.0115(16) 0.0251(16) 0.0041(14)
C2 0.0514(14) 0.0613(16) 0.0462(13) -0.0001(12) 0.0133(11) -0.0045(11)
C3 0.0543(15) 0.0546(15) 0.0423(12) -0.0010(11) 0.0065(11) -0.0022(11)
C4 0.0563(14) 0.0484(13) 0.0359(11) -0.0064(11) 0.0133(10) -0.0054(10)
C5 0.0561(16) 0.079(2) 0.0596(16) 0.0130(15) 0.0111(13) -0.0017(15)
C6 0.0702(19) 0.090(2) 0.0566(17) 0.0255(18) -0.0044(14) 0.0041(16)
C7 0.110(3) 0.064(2) 0.0631(19) 0.0213(18) 0.0215(19) 0.0184(14)
C8 0.133(3) 0.091(3) 0.0566(18) 0.016(2) 0.032(2) 0.0242(18)
C11 0.0412(12) 0.0409(12) 0.0380(11) -0.0032(9) 0.0055(9) 0.0019(9)
C12 0.0560(14) 0.0528(14) 0.0424(12) 0.0110(12) 0.0018(11) 0.0061(11)
C13 0.0668(17) 0.0610(16) 0.0354(12) 0.0088(13) 0.0048(12) 0.0040(11)
C14 0.0456(13) 0.0468(13) 0.0440(12) -0.0005(10) 0.0074(10) -0.0032(10)
C15 0.0520(14) 0.0601(16) 0.0493(14) 0.0162(12) 0.0022(11) 0.0036(12)
C16 0.0553(15) 0.0605(15) 0.0352(11) 0.0100(12) 0.0040(10) 0.0078(11)

loop_
_atom_type_symbol
_atom_type_description
_atom_type_scat_dispersion_real
_atom_type_scat_dispersion_imag
_atom_type_scat_source
Br Br -0.6763 1.2805 'International Tables Vol C Tables 4.2.6.8 and 6.1.1.4'
S S 0.3331 0.5567 'International Tables Vol C Tables 4.2.6.8 and 6.1.1.4'
O O 0.0492 0.0322 'International Tables Vol C Tables 4.2.6.8 and 6.1.1.4'
C C 0.0181 0.0091 'International Tables Vol C Tables 4.2.6.8 and 6.1.1.4'
H H 0.0000 0.0000 'International Tables Vol C Tables 4.2.6.8 and 6.1.1.4'

loop_
_geom_angle_atom_site_label_1
_geom_angle_atom_site_label_2
_geom_angle_atom_site_label_3
_geom_angle_site_symmetry_3
_geom_angle
C14 Br O2 2_744 170.06(8)
O3 S O2 . 117.52(14)
O3 S O1 . 110.01(14)
O2 S O1 . 109.64(11)
O3 S C11 . 108.87(12)
O2 S C11 . 109.64(11)
O1 S C11 . 99.66(10)
C4 O1 S . 120.40(15)
S O2 Br 2_754 107.81(9)
C2 C1 C8 . 121.6(3)
C2 C1 C7 . 119.5(3)
C8 C1 C7 . 59.7(2)
C2 C1 H1 . 115.0
C8 C1 H1 . 115.0
C7 C1 H1 . 115.0
C1 C2 C3 . 112.9(2)
C1 C2 H2A . 109.0
C3 C2 H2A . 109.0
C1 C2 H2B . 109.0
C3 C2 H2B . 109.0
H2A C2 H2B . 107.8
C4 C3 C2 . 113.1(2)
C4 C3 H3A . 109.0
C2 C3 H3A . 109.0
C4 C3 H3B . 109.0
C2 C3 H3B . 109.0
H3A C3 H3B . 107.8
O1 C4 C5 . 105.9(2)
O1 C4 C3 . 105.10(19)
C5 C4 C3 . 118.5(2)
O1 C4 H4 . 109.0
C5 C4 H4 . 109.0
C3 C4 H4 . 109.0
C4 C5 C6 . 112.2(2)
C4 C5 H5A . 109.2
C6 C5 H5A . 109.2
C4 C5 H5B . 109.2
C6 C5 H5B . 109.2
H5A C5 H5B . 107.9
C7 C6 C5 . 113.3(3)
C7 C6 H6A . 108.9
C5 C6 H6A . 108.9
C7 C6 H6B . 108.9
C5 C6 H6B . 108.9
H6A C6 H6B . 107.7
C8 C7 C1 . 60.3(2)
C8 C7 C6 . 120.9(3)
C1 C7 C6 . 119.6(3)
C8 C7 H7 . 115.0
C1 C7 H7 . 115.0
C6 C7 H7 . 115.0
C7 C8 C1 . 60.0(2)
C7 C8 H8A . 117.8
C1 C8 H8A . 117.8
C7 C8 H8B . 117.8
C1 C8 H8B . 117.8
H8A C8 H8B . 114.9
C12 C11 C16 . 120.7(2)
C12 C11 S . 120.07(19)
C16 C11 S . 119.14(17)
C13 C12 C11 . 119.3(2)
C13 C12 H12 . 120.3
C11 C12 H12 . 120.3
C12 C13 C14 . 119.9(2)
C12 C13 H13 . 120.0
C14 C13 H13 . 120.0
C15 C14 C13 . 121.2(2)
C15 C14 Br . 118.45(19)
C13 C14 Br . 120.35(18)
C14 C15 C16 . 118.9(2)
C14 C15 H15 . 120.6
C16 C15 H15 . 120.6
C11 C16 C15 . 120.0(2)
C11 C16 H16 . 120.0
C15 C16 H16 . 120.0

loop_
_geom_bond_atom_site_label_1
_geom_bond_atom_site_label_2
_geom_bond_site_symmetry_2
_geom_bond_distance
Br C14 . 1.892(2)
Br O2 2_744 3.2301(19)
S O3 . 1.421(2)
S O2 . 1.426(2)
S O1 . 1.5486(18)
S C11 . 1.755(2)
O1 C4 . 1.502(3)
O2 Br 2_754 3.2301(19)
C1 C2 . 1.485(4)
C1 C8 . 1.499(5)
C1 C7 . 1.493(5)
C1 H1 . 0.9800
C2 C3 . 1.534(3)
C2 H2A . 0.9700
C2 H2B . 0.9700
C3 C4 . 1.510(4)
C3 H3A . 0.9700
C3 H3B . 0.9700
C4 C5 . 1.500(4)
C4 H4 . 0.9800
C5 C6 . 1.542(4)
C5 H5A . 0.9700
C5 H5B . 0.9700
C6 C7 . 1.502(5)
C6 H6A . 0.9700
C6 H6B . 0.9700
C7 C8 . 1.489(5)
C7 H7 . 0.9800
C8 H8A . 0.9700
C8 H8B . 0.9700
C11 C12 . 1.379(3)
C11 C16 . 1.382(3)
C12 C13 . 1.376(4)
C12 H12 . 0.9300
C13 C14 . 1.368(4)
C13 H13 . 0.9300
C14 C15 . 1.387(4)
C15 C16 . 1.374(4)
C15 H15 . 0.9300
C16 H16 . 0.9300

loop_
_geom_torsion_atom_site_label_1
_geom_torsion_atom_site_label_2
_geom_torsion_atom_site_label_3
_geom_torsion_atom_site_label_4
_geom_torsion
C1 C2 C3 C4 -81.7(3)
C7 C6 C5 C4 80.7(4)
C2 C3 C4 C5 64.4(3)
C6 C5 C4 C3 -63.4(4)
C3 C2 C1 C7 66.1(4)
C5 C6 C7 C1 -67.2(4)
C2 C1 C7 C6 0.6(5)
C2 C1 C7 C8 111.6(3)
C6 C7 C1 C8 -110.9(4)

_cod_database_fobs_code 2242288
